data_1524953
loop_
_publ_author_name
'Moore, P.B.'
'Araki, T.'

_publ_section_title
;
 Kornerupine: a detailed crystal-chemical study
;
_journal_name_full
;
Neues Jahrbuch fuer Mineralogie. Abhandlungen (Band-Nr) (1950-)
;
_journal_page_first 317
_journal_page_last 336
_journal_volume 134
_journal_year 1979
_chemical_formula_sum 'Al5.9 B0.558 H Mg3.916 O22 Si3.942'
_chemical_name_systematic 'Mg3.916 Al5.4 (Al0.5 B0.558 Si3.942 O21 (O H))'
_space_group_IT_number 63
_symmetry_space_group_name_Hall '-C 2c 2'
_symmetry_space_group_name_H-M 'C m c m'
_cell_angle_alpha 90
_cell_angle_beta 90
_cell_angle_gamma 90
_cell_formula_units_Z 4
_cell_length_a 16.016
_cell_length_b 13.758
_cell_length_c 6.72
_cell_volume 1480.739
_citation_journal_id_ASTM NJMIAK
_cod_data_source_file Moore_NJMIAK_1979_335.cif
_cod_data_source_block H1Al5.9B0.558Mg3.916O22Si3.942
_cod_original_cell_volume 1480.74
_cod_original_formula_sum 'H1 Al5.9 B0.558 Mg3.916 O22 Si3.942'
_cod_database_code 1524953

loop_
_symmetry_equiv_pos_as_xyz
x,y,z
-x,-y,z+1/2
x,-y,-z
-x,y,-z+1/2
-x,-y,-z
x,y,-z-1/2
-x,y,z
x,-y,z-1/2
x+1/2,y+1/2,z
-x+1/2,-y+1/2,z+1/2
x+1/2,-y+1/2,-z
-x+1/2,y+1/2,-z+1/2
-x+1/2,-y+1/2,-z
x+1/2,y+1/2,-z-1/2
-x+1/2,y+1/2,z
x+1/2,-y+1/2,z-1/2

loop_
_atom_site_label
_atom_site_type_symbol
_atom_site_fract_x
_atom_site_fract_y
_atom_site_fract_z
_atom_site_occupancy
_atom_site_U_iso_or_equiv
O6 O-2 0.31656 0.09594 -0.04875 1 0.0
Mg2 Mg+2 0.12122 0.14097 0.25 1 0.0
O8 O-2 0.5 0.08877 -0.05697 1 0.0
Al4 Al+3 0.17666 0.33386 0.25 0.25 0.0
O9 O-2 0 0.1134 0.75 1 0.0
Mg4 Mg+2 0.31331 0.14198 0.25 0.3 0.0
Al1 Al+3 0.21542 0 0 1 0.0
Si3 Si+4 0 0.34444 0.25 0.442 0.0
O5 O-2 0.23125 0.237 0.25 1 0.0
Mg1 Mg+2 0 0 0 0.316 0.0
Si2 Si+4 0.17666 0.33386 0.25 0.75 0.0
Mg3 Mg+2 0.5 0.14629 0.25 1 0.0
Al2 Al+3 0.31331 0.14198 0.25 0.7 0.0
B1 B+3 0 0.34444 0.25 0.558 0.0
O7 O-2 0.08065 0.28479 0.25 1 0.0
O3 O-2 0.40164 0.23561 0.25 1 0.0
O4 O-2 0.13767 0.09943 -0.0516 1 0.0
O1 O-2 0.2244 0.04529 0.25 1 0.0
Al3 Al+3 0.40825 0 0 1 0.0
O10 O-2 0 0.08735 0.25 1 0.0
Si1 Si+4 0.40176 0.35283 0.25 1 0.0
O2 O-2 0.40315 0.04703 0.25 1 0.0
